data_4339264
loop_
_publ_author_name
'Pawlicki, Mi\/losz'
'Ka\'nska, Izabela'
'Latos-Grazy\'nski, Lechos\/law'

_publ_section_title
;
 Copper(II) and copper(III) complexes of pyrrole-appended
 oxacarbaporphyrin.
;
_journal_issue 16
_journal_name_full 'Inorganic chemistry'
_journal_page_first 6575
_journal_page_last 6584
_journal_paper_doi 10.1021/ic700631t
_journal_volume 46
_journal_year 2007
_chemical_formula_sum 'C50 H34 Cu N4 O'
_chemical_formula_weight 770.35
_chemical_name_systematic
; 
5,20-diphenyl-10,15-di-p-tolil-2-pirolil-21-carbaporphyrinato copper(II) 
;
_space_group_IT_number 14
_symmetry_cell_setting monoclinic
_symmetry_space_group_name_Hall '-P 2ybc'
_symmetry_space_group_name_H-M 'P 1 21/c 1'
_atom_sites_solution_hydrogens geom
_atom_sites_solution_primary direct
_atom_sites_solution_secondary difmap
_audit_creation_method SHELXL-97
_cell_angle_alpha 90.00
_cell_angle_beta 97.608(15)
_cell_angle_gamma 90.00
_cell_formula_units_Z 4
_cell_length_a 10.3208(19)
_cell_length_b 23.474(5)
_cell_length_c 14.752(3)
_cell_measurement_reflns_used 26953
_cell_measurement_temperature 100(2)
_cell_volume 3542.5(12)
_computing_cell_refinement 'CrysAlis RED (Oxford Diffraction, 1995-2003)'
_computing_data_collection 'CrysAlis CCD (Oxford Diffraction, 1995-2003)'
_computing_data_reduction 'CrysAlis RED (Oxford Diffraction, 1995-2003)'
_computing_molecular_graphics 'XP (Bruker, 1997)'
_computing_publication_material 'SHELXL-97 (Sheldrick, 1997)'
_computing_structure_refinement 'SHELXL-97 (Sheldrick, 1997)'
_computing_structure_solution 'SHELXS-97 (Sheldrick, 1990)'
_diffrn_ambient_temperature 100(2)
_diffrn_measured_fraction_theta_full 0.990
_diffrn_measured_fraction_theta_max 0.990
_diffrn_measurement_device_type 'Xcalibur PX \k-geometry diffractometer'
_diffrn_measurement_method \w
_diffrn_radiation_monochromator graphite
_diffrn_radiation_source 'fine-focus sealed tube'
_diffrn_radiation_type CuK\a
_diffrn_radiation_wavelength 1.54184
_diffrn_reflns_av_R_equivalents 0.0595
_diffrn_reflns_av_sigmaI/netI 0.1111
_diffrn_reflns_limit_h_max 9
_diffrn_reflns_limit_h_min -11
_diffrn_reflns_limit_k_max 23
_diffrn_reflns_limit_k_min -29
_diffrn_reflns_limit_l_max 18
_diffrn_reflns_limit_l_min -15
_diffrn_reflns_number 26953
_diffrn_reflns_theta_full 70.78
_diffrn_reflns_theta_max 70.78
_diffrn_reflns_theta_min 3.56
_exptl_absorpt_coefficient_mu 1.240
_exptl_absorpt_correction_T_max 0.976
_exptl_absorpt_correction_T_min 0.880
_exptl_absorpt_correction_type analytical
_exptl_absorpt_process_details 'CrysAlis RED(Oxford Diffraction, 1995-2003)'
_exptl_crystal_colour 'dark green'
_exptl_crystal_density_diffrn 1.444
_exptl_crystal_density_method 'not measured'
_exptl_crystal_description irregular
_exptl_crystal_F_000 1596
_exptl_crystal_size_max 0.1
_exptl_crystal_size_mid 0.02
_exptl_crystal_size_min 0.02
_refine_diff_density_max 0.591
_refine_diff_density_min -0.425
_refine_diff_density_rms 0.064
_refine_ls_extinction_method none
_refine_ls_goodness_of_fit_ref 0.781
_refine_ls_hydrogen_treatment constr
_refine_ls_matrix_type full
_refine_ls_number_parameters 505
_refine_ls_number_reflns 6435
_refine_ls_number_restraints 0
_refine_ls_restrained_S_all 0.781
_refine_ls_R_factor_all 0.1052
_refine_ls_R_factor_gt 0.0474
_refine_ls_shift/su_max 0.000
_refine_ls_shift/su_mean 0.000
_refine_ls_structure_factor_coef Fsqd
_refine_ls_weighting_details 'calc w=1/[\s^2^(Fo^2^)+(0.0692P)^2^+0.0000P] where P=(Fo^2^+2Fc^2^)/3'
_refine_ls_weighting_scheme calc
_refine_ls_wR_factor_gt 0.1101
_refine_ls_wR_factor_ref 0.1223
_reflns_number_gt 3145
_reflns_number_total 6435
_reflns_threshold_expression >2sigma(I)
_cod_data_source_file ic700631t-file001.cif
_cod_data_source_block mp_dc_3
_cod_original_cell_volume 3542.6(12)
_cod_original_sg_symbol_H-M P2(1)/c
_cod_database_code 4339264

loop_
_symmetry_equiv_pos_as_xyz
'x, y, z'
'-x, y+1/2, -z+1/2'
'-x, -y, -z'
'x, -y-1/2, z-1/2'

loop_
_atom_site_label
_atom_site_type_symbol
_atom_site_fract_x
_atom_site_fract_y
_atom_site_fract_z
_atom_site_U_iso_or_equiv
_atom_site_adp_type
_atom_site_occupancy
_atom_site_symmetry_multiplicity
_atom_site_calc_flag
_atom_site_refinement_flags
Cu1 Cu 0.87964(6) 0.91895(2) 0.09167(3) 0.03173(16) Uani 1 1 d .
N23 N 0.9657(3) 0.85654(13) 0.16693(19) 0.0327(8) Uani 1 1 d .
C200 C 0.5949(4) 1.08170(18) 0.1492(2) 0.0364(9) Uani 1 1 d .
C9 C 1.0494(4) 0.84913(16) -0.0195(2) 0.0341(9) Uani 1 1 d .
C4 C 0.7988(4) 0.99417(17) -0.0753(2) 0.0368(10) Uani 1 1 d .
C16 C 0.7885(4) 0.91620(17) 0.2829(2) 0.0331(9) Uani 1 1 d .
C6 C 0.9389(4) 0.91459(17) -0.1070(2) 0.0346(9) Uani 1 1 d .
N24 N 0.7884(3) 0.94505(13) 0.20101(19) 0.0335(8) Uani 1 1 d .
N22 N 0.9641(3) 0.89381(13) -0.01765(19) 0.0338(8) Uani 1 1 d .
C21 C 0.7962(4) 0.98067(16) 0.0185(2) 0.0340(9) Uani 1 1 d .
O1 O 0.6744(3) 1.06200(11) -0.01825(18) 0.0482(8) Uani 1 1 d .
C14 C 0.9541(4) 0.84370(16) 0.2575(2) 0.0347(10) Uani 1 1 d .
C13 C 1.0445(4) 0.79987(18) 0.2895(3) 0.0413(11) Uani 1 1 d .
H13 H 1.0573 0.7847 0.3482 0.050 Uiso 1 1 calc R
C12 C 1.1084(4) 0.78434(18) 0.2186(3) 0.0418(11) Uani 1 1 d .
H12 H 1.1724 0.7564 0.2196 0.050 Uiso 1 1 calc R
C5 C 0.8589(4) 0.96023(16) -0.1380(2) 0.0334(9) Uani 1 1 d .
C1 C 0.7190(4) 1.02243(16) 0.0504(2) 0.0353(10) Uani 1 1 d .
C154 C 0.8459(4) 0.85469(17) 0.5652(2) 0.0384(10) Uani 1 1 d .
H154 H 0.8563 0.8780 0.6167 0.046 Uiso 1 1 calc R
N1' N 0.7333(4) 1.09458(17) -0.2443(2) 0.0706(13) Uani 1 1 d .
H1' H 0.8053 1.0802 -0.2571 0.085 Uiso 1 1 calc R
C205 C 0.4769(4) 1.09114(18) 0.0960(3) 0.0429(11) Uani 1 1 d .
H205 H 0.4473 1.0650 0.0506 0.051 Uiso 1 1 calc R
C3 C 0.7233(4) 1.04445(17) -0.0958(3) 0.0432(11) Uani 1 1 d .
C15 C 0.8668(4) 0.86926(16) 0.3107(2) 0.0319(9) Uani 1 1 d .
C151 C 0.8186(4) 0.78770(17) 0.4108(3) 0.0387(10) Uani 1 1 d .
H151 H 0.8095 0.7640 0.3598 0.046 Uiso 1 1 calc R
C2' C 0.6724(5) 1.0825(2) -0.1678(3) 0.0520(12) Uani 1 1 d .
C19 C 0.7074(4) 0.99214(17) 0.2043(3) 0.0360(10) Uani 1 1 d .
C7 C 1.0088(4) 0.87926(17) -0.1647(3) 0.0381(10) Uani 1 1 d .
H7 H 1.0057 0.8825 -0.2278 0.046 Uiso 1 1 calc R
C11 C 1.0588(4) 0.81897(17) 0.1419(2) 0.0347(10) Uani 1 1 d .
C100 C 1.1934(4) 0.76891(17) 0.0402(2) 0.0355(10) Uani 1 1 d .
C3' C 0.5585(5) 1.1160(2) -0.1744(3) 0.0587(13) Uani 1 1 d .
H3' H 0.4997 1.1155 -0.1317 0.070 Uiso 1 1 calc R
C8 C 1.0779(4) 0.84153(18) -0.1119(3) 0.0399(10) Uani 1 1 d .
H8 H 1.1349 0.8148 -0.1310 0.048 Uiso 1 1 calc R
C103 C 1.3769(4) 0.6816(2) 0.0229(3) 0.0475(12) Uani 1 1 d .
C150 C 0.8545(4) 0.84417(16) 0.4015(2) 0.0328(9) Uani 1 1 d .
C50 C 0.8358(4) 0.97268(16) -0.2373(2) 0.0375(10) Uani 1 1 d .
C17 C 0.7029(4) 0.94520(18) 0.3362(3) 0.0400(10) Uani 1 1 d .
H17 H 0.6828 0.9336 0.3930 0.048 Uiso 1 1 calc R
C10 C 1.0971(4) 0.81486(16) 0.0552(3) 0.0339(9) Uani 1 1 d .
C20 C 0.6767(4) 1.03142(17) 0.1345(2) 0.0361(10) Uani 1 1 d .
C52 C 0.6840(5) 0.98369(17) -0.3766(3) 0.0461(11) Uani 1 1 d .
H52 H 0.5998 0.9802 -0.4075 0.055 Uiso 1 1 calc R
C155 C 0.8709(4) 0.87649(17) 0.4815(3) 0.0395(10) Uani 1 1 d .
H155 H 0.8994 0.9139 0.4788 0.047 Uiso 1 1 calc R
C202 C 0.5626(5) 1.17033(19) 0.2286(3) 0.0483(11) Uani 1 1 d .
H202 H 0.5917 1.1974 0.2727 0.058 Uiso 1 1 calc R
C53 C 0.7833(5) 1.00414(18) -0.4214(3) 0.0509(12) Uani 1 1 d .
H53 H 0.7654 1.0160 -0.4819 0.061 Uiso 1 1 calc R
C54 C 0.9077(5) 1.00694(18) -0.3772(3) 0.0534(13) Uani 1 1 d .
H54 H 0.9752 1.0191 -0.4084 0.064 Uiso 1 1 calc R
C152 C 0.7963(4) 0.76604(17) 0.4942(3) 0.0380(10) Uani 1 1 d .
H152 H 0.7737 0.7278 0.4980 0.046 Uiso 1 1 calc R
C55 C 0.9340(5) 0.99163(18) -0.2857(3) 0.0480(12) Uani 1 1 d .
H55 H 1.0192 0.9941 -0.2562 0.058 Uiso 1 1 calc R
C101 C 1.3170(4) 0.78147(18) 0.0163(3) 0.0431(11) Uani 1 1 d .
H101 H 1.3389 0.8191 0.0055 0.052 Uiso 1 1 calc R
C18 C 0.6562(4) 0.99219(19) 0.2903(2) 0.0422(11) Uani 1 1 d .
H18 H 0.6014 1.0195 0.3106 0.051 Uiso 1 1 calc R
C204 C 0.4015(4) 1.13816(18) 0.1081(3) 0.0443(11) Uani 1 1 d .
H204 H 0.3211 1.1432 0.0722 0.053 Uiso 1 1 calc R
C201 C 0.6368(4) 1.12208(19) 0.2178(3) 0.0471(11) Uani 1 1 d .
H201 H 0.7148 1.1163 0.2561 0.057 Uiso 1 1 calc R
C4' C 0.5440(6) 1.1507(3) -0.2540(4) 0.0842(19) Uani 1 1 d .
H4' H 0.4790 1.1770 -0.2737 0.101 Uiso 1 1 calc R
C104 C 1.2520(4) 0.66861(18) 0.0420(3) 0.0413(11) Uani 1 1 d .
H104 H 1.2276 0.6308 0.0483 0.050 Uiso 1 1 calc R
C51 C 0.7098(4) 0.96808(16) -0.2842(2) 0.0376(10) Uani 1 1 d .
H51 H 0.6425 0.9546 -0.2540 0.045 Uiso 1 1 calc R
C105 C 1.1638(4) 0.71184(17) 0.0518(2) 0.0374(10) Uani 1 1 d .
H105 H 1.0817 0.7024 0.0667 0.045 Uiso 1 1 calc R
C156 C 0.7720(5) 0.7767(2) 0.6600(3) 0.0547(13) Uani 1 1 d .
H15A H 0.7470 0.7374 0.6523 0.082 Uiso 0.50 1 calc PR
H15B H 0.7005 0.7981 0.6780 0.082 Uiso 0.50 1 calc PR
H15C H 0.8462 0.7797 0.7064 0.082 Uiso 0.50 1 calc PR
H15D H 0.7821 0.8061 0.7055 0.082 Uiso 0.50 1 calc PR
H15E H 0.8287 0.7454 0.6798 0.082 Uiso 0.50 1 calc PR
H15F H 0.6829 0.7638 0.6514 0.082 Uiso 0.50 1 calc PR
C5' C 0.6559(8) 1.1343(2) -0.2961(4) 0.095(2) Uani 1 1 d .
H5' H 0.6746 1.1487 -0.3517 0.114 Uiso 1 1 calc R
C106 C 1.4766(4) 0.63567(19) 0.0216(3) 0.0579(13) Uani 1 1 d .
H10A H 1.4383 0.5996 0.0333 0.087 Uiso 0.50 1 calc PR
H10B H 1.5491 0.6431 0.0679 0.087 Uiso 0.50 1 calc PR
H10C H 1.5066 0.6348 -0.0373 0.087 Uiso 0.50 1 calc PR
H10D H 1.5577 0.6520 0.0093 0.087 Uiso 0.50 1 calc PR
H10E H 1.4469 0.6086 -0.0253 0.087 Uiso 0.50 1 calc PR
H10F H 1.4894 0.6169 0.0798 0.087 Uiso 0.50 1 calc PR
C102 C 1.4066(4) 0.73885(19) 0.0085(3) 0.0456(11) Uani 1 1 d .
H102 H 1.4885 0.7483 -0.0066 0.055 Uiso 1 1 calc R
C153 C 0.8063(4) 0.79926(18) 0.5728(3) 0.0377(10) Uani 1 1 d .
C203 C 0.4461(5) 1.17768(19) 0.1737(3) 0.0486(12) Uani 1 1 d .
H203 H 0.3962 1.2100 0.1809 0.058 Uiso 1 1 calc R

loop_
_atom_site_aniso_label
_atom_site_aniso_U_11
_atom_site_aniso_U_22
_atom_site_aniso_U_33
_atom_site_aniso_U_23
_atom_site_aniso_U_13
_atom_site_aniso_U_12
Cu1 0.0338(3) 0.0390(3) 0.0223(3) -0.0025(2) 0.0031(2) -0.0009(3)
N23 0.033(2) 0.0404(19) 0.0255(16) -0.0033(14) 0.0072(15) 0.0005(16)
C200 0.033(2) 0.043(2) 0.034(2) -0.0005(19) 0.0082(18) 0.002(2)
C9 0.033(2) 0.039(2) 0.031(2) -0.0034(17) 0.0057(18) -0.002(2)
C4 0.043(3) 0.042(2) 0.025(2) -0.0048(17) 0.0033(18) -0.012(2)
C16 0.034(2) 0.040(2) 0.0257(18) -0.0041(18) 0.0052(17) 0.000(2)
C6 0.033(2) 0.047(2) 0.0239(18) -0.0039(18) 0.0052(17) -0.010(2)
N24 0.033(2) 0.0395(19) 0.0275(17) -0.0011(14) 0.0025(15) 0.0020(17)
N22 0.035(2) 0.0394(19) 0.0262(16) -0.0024(14) 0.0030(15) -0.0054(17)
C21 0.034(2) 0.037(2) 0.032(2) -0.0062(17) 0.0043(18) -0.007(2)
O1 0.060(2) 0.0449(17) 0.0391(17) -0.0055(13) 0.0054(15) -0.0005(15)
C14 0.038(3) 0.038(2) 0.029(2) -0.0031(17) 0.0050(19) -0.002(2)
C13 0.043(3) 0.052(3) 0.028(2) 0.0052(18) 0.004(2) 0.010(2)
C12 0.044(3) 0.050(3) 0.033(2) 0.0023(19) 0.008(2) 0.009(2)
C5 0.031(2) 0.039(2) 0.030(2) -0.0016(17) 0.0047(18) -0.011(2)
C1 0.043(3) 0.033(2) 0.027(2) 0.0039(16) -0.0053(19) 0.000(2)
C154 0.043(3) 0.046(3) 0.027(2) -0.0043(17) 0.0063(19) 0.005(2)
N1' 0.099(4) 0.069(3) 0.045(2) 0.002(2) 0.011(2) -0.008(3)
C205 0.038(3) 0.052(3) 0.039(2) 0.0012(19) 0.004(2) -0.004(2)
C3 0.057(3) 0.038(2) 0.032(2) 0.0063(18) -0.006(2) -0.013(2)
C15 0.035(2) 0.035(2) 0.0264(19) -0.0033(16) 0.0050(18) 0.000(2)
C151 0.041(3) 0.043(3) 0.032(2) -0.0053(18) 0.0042(19) -0.004(2)
C2' 0.078(4) 0.048(3) 0.030(2) -0.002(2) 0.005(2) -0.011(3)
C19 0.034(2) 0.042(2) 0.033(2) -0.0029(18) 0.0058(18) 0.003(2)
C7 0.039(3) 0.050(3) 0.024(2) -0.0060(18) 0.0017(18) -0.001(2)
C11 0.036(3) 0.042(2) 0.027(2) -0.0040(17) 0.0061(18) -0.003(2)
C100 0.038(3) 0.042(2) 0.027(2) -0.0073(17) 0.0079(18) -0.001(2)
C3' 0.068(4) 0.054(3) 0.052(3) -0.006(2) 0.001(3) 0.008(3)
C8 0.045(3) 0.045(2) 0.031(2) -0.0106(18) 0.012(2) -0.005(2)
C103 0.042(3) 0.061(3) 0.040(2) -0.008(2) 0.006(2) 0.012(3)
C150 0.030(2) 0.039(2) 0.031(2) 0.0007(17) 0.0061(18) 0.006(2)
C50 0.050(3) 0.036(2) 0.027(2) -0.0024(16) 0.005(2) -0.003(2)
C17 0.036(3) 0.056(3) 0.029(2) 0.0002(19) 0.0096(19) -0.004(2)
C10 0.034(2) 0.037(2) 0.033(2) -0.0054(17) 0.0090(18) -0.005(2)
C20 0.035(3) 0.043(2) 0.029(2) -0.0034(17) -0.0019(18) 0.001(2)
C52 0.055(3) 0.049(3) 0.033(2) -0.0032(19) 0.000(2) 0.006(2)
C155 0.043(3) 0.039(2) 0.037(2) 0.0012(18) 0.009(2) 0.003(2)
C202 0.050(3) 0.055(3) 0.041(3) -0.006(2) 0.010(2) 0.008(3)
C53 0.078(4) 0.048(3) 0.025(2) 0.0014(19) 0.003(2) 0.006(3)
C54 0.082(4) 0.052(3) 0.031(2) -0.003(2) 0.024(2) -0.028(3)
C152 0.037(3) 0.039(2) 0.040(2) -0.0020(18) 0.010(2) -0.005(2)
C55 0.052(3) 0.057(3) 0.036(2) -0.002(2) 0.006(2) -0.023(2)
C101 0.045(3) 0.042(2) 0.045(3) -0.0019(19) 0.015(2) 0.002(2)
C18 0.035(3) 0.059(3) 0.033(2) 0.003(2) 0.008(2) 0.014(2)
C204 0.032(3) 0.050(3) 0.049(3) 0.011(2) 0.002(2) 0.002(2)
C201 0.043(3) 0.061(3) 0.037(2) -0.005(2) 0.005(2) 0.006(2)
C4' 0.075(5) 0.104(5) 0.069(4) 0.004(4) -0.008(3) -0.030(4)
C104 0.043(3) 0.043(3) 0.038(2) -0.0046(18) 0.006(2) -0.001(2)
C51 0.041(3) 0.042(2) 0.030(2) -0.0020(17) 0.005(2) -0.004(2)
C105 0.032(3) 0.046(3) 0.034(2) -0.0060(18) 0.0044(19) -0.002(2)
C156 0.060(3) 0.073(3) 0.033(2) 0.005(2) 0.011(2) 0.013(3)
C5' 0.160(7) 0.056(4) 0.055(3) 0.027(3) -0.043(4) -0.029(4)
C106 0.053(3) 0.058(3) 0.060(3) -0.009(2) 0.001(2) 0.017(3)
C102 0.040(3) 0.048(3) 0.052(3) -0.002(2) 0.017(2) -0.002(2)
C153 0.030(3) 0.047(3) 0.037(2) 0.0072(19) 0.0052(19) 0.007(2)
C203 0.054(3) 0.052(3) 0.044(3) 0.008(2) 0.017(2) 0.016(2)

loop_
_atom_type_symbol
_atom_type_description
_atom_type_scat_dispersion_real
_atom_type_scat_dispersion_imag
_atom_type_scat_source
C C 0.0181 0.0091 'International Tables Vol C Tables 4.2.6.8 and 6.1.1.4'
H H 0.0000 0.0000 'International Tables Vol C Tables 4.2.6.8 and 6.1.1.4'
N N 0.0311 0.0180 'International Tables Vol C Tables 4.2.6.8 and 6.1.1.4'
O O 0.0492 0.0322 'International Tables Vol C Tables 4.2.6.8 and 6.1.1.4'
Cu Cu -1.9646 0.5888 'International Tables Vol C Tables 4.2.6.8 and 6.1.1.4'

loop_
_geom_angle_atom_site_label_1
_geom_angle_atom_site_label_2
_geom_angle_atom_site_label_3
_geom_angle
C21 Cu1 N23 179.47(15)
C21 Cu1 N22 88.88(14)
N23 Cu1 N22 91.29(12)
C21 Cu1 N24 89.90(14)
N23 Cu1 N24 89.93(12)
N22 Cu1 N24 178.36(14)
C11 N23 C14 105.6(3)
C11 N23 Cu1 126.6(2)
C14 N23 Cu1 127.6(3)
C205 C200 C201 117.7(4)
C205 C200 C20 121.5(4)
C201 C200 C20 120.8(4)
N22 C9 C10 125.7(3)
N22 C9 C8 109.0(3)
C10 C9 C8 125.3(4)
C21 C4 C5 124.9(4)
C21 C4 C3 108.1(3)
C5 C4 C3 126.8(3)
N24 C16 C15 125.2(3)
N24 C16 C17 108.5(3)
C15 C16 C17 126.2(3)
C5 C6 N22 127.3(3)
C5 C6 C7 124.6(3)
N22 C6 C7 108.1(3)
C16 N24 C19 106.8(3)
C16 N24 Cu1 126.1(3)
C19 N24 Cu1 127.0(2)
C9 N22 C6 106.7(3)
C9 N22 Cu1 125.8(2)
C6 N22 Cu1 127.3(3)
C1 C21 C4 105.0(3)
C1 C21 Cu1 124.9(3)
C4 C21 Cu1 130.1(3)
C3 O1 C1 106.3(3)
N23 C14 C15 126.0(4)
N23 C14 C13 109.8(3)
C15 C14 C13 124.2(3)
C12 C13 C14 107.5(4)
C13 C12 C11 107.3(4)
C6 C5 C4 120.5(3)
C6 C5 C50 119.1(3)
C4 C5 C50 120.3(4)
C20 C1 C21 132.6(4)
C20 C1 O1 115.7(3)
C21 C1 O1 111.8(3)
C153 C154 C155 120.8(4)
C5' N1' C2' 107.1(5)
C204 C205 C200 121.9(4)
O1 C3 C4 108.8(3)
O1 C3 C2' 106.9(4)
C4 C3 C2' 144.1(4)
C16 C15 C14 124.2(3)
C16 C15 C150 117.6(3)
C14 C15 C150 118.2(3)
C152 C151 C150 121.2(4)
N1' C2' C3' 107.1(4)
N1' C2' C3 124.5(5)
C3' C2' C3 128.4(4)
C20 C19 N24 125.6(3)
C20 C19 C18 125.5(4)
N24 C19 C18 108.9(3)
C8 C7 C6 108.0(3)
N23 C11 C10 125.4(3)
N23 C11 C12 109.8(3)
C10 C11 C12 124.8(4)
C105 C100 C101 117.2(4)
C105 C100 C10 120.9(4)
C101 C100 C10 121.9(4)
C2' C3' C4' 111.9(5)
C7 C8 C9 108.2(4)
C104 C103 C102 117.9(4)
C104 C103 C106 120.3(4)
C102 C103 C106 121.8(4)
C151 C150 C155 116.1(3)
C151 C150 C15 121.6(3)
C155 C150 C15 122.2(3)
C55 C50 C51 117.8(4)
C55 C50 C5 122.6(4)
C51 C50 C5 119.5(4)
C18 C17 C16 108.6(3)
C11 C10 C9 124.8(4)
C11 C10 C100 117.3(3)
C9 C10 C100 117.9(3)
C1 C20 C19 119.7(4)
C1 C20 C200 120.3(3)
C19 C20 C200 119.9(3)
C53 C52 C51 120.0(4)
C154 C155 C150 122.4(4)
C203 C202 C201 119.3(4)
C54 C53 C52 120.0(4)
C53 C54 C55 120.3(4)
C151 C152 C153 122.3(4)
C50 C55 C54 121.4(4)
C102 C101 C100 120.8(4)
C17 C18 C19 107.1(4)
C205 C204 C203 119.3(4)
C202 C201 C200 120.6(4)
C3' C4' C5' 101.6(6)
C105 C104 C103 120.1(4)
C50 C51 C52 120.5(4)
C104 C105 C100 122.4(4)
N1' C5' C4' 112.3(5)
C101 C102 C103 121.4(4)
C154 C153 C152 117.0(3)
C154 C153 C156 121.3(4)
C152 C153 C156 121.7(4)
C202 C203 C204 121.2(4)

loop_
_geom_bond_atom_site_label_1
_geom_bond_atom_site_label_2
_geom_bond_distance
Cu1 C21 1.939(4)
Cu1 N23 1.977(3)
Cu1 N22 2.020(3)
Cu1 N24 2.065(3)
N23 C11 1.389(5)
N23 C14 1.390(4)
C200 C205 1.377(5)
C200 C201 1.413(5)
C200 C20 1.484(5)
C9 N22 1.372(5)
C9 C10 1.400(5)
C9 C8 1.442(5)
C4 C21 1.423(5)
C4 C5 1.424(5)
C4 C3 1.424(6)
C16 N24 1.385(4)
C16 C15 1.396(5)
C16 C17 1.430(5)
C6 C5 1.392(5)
C6 N22 1.398(4)
C6 C7 1.447(5)
N24 C19 1.391(5)
C21 C1 1.385(5)
O1 C3 1.373(5)
O1 C1 1.406(4)
C14 C15 1.405(5)
C14 C13 1.427(5)
C13 C12 1.358(5)
C12 C11 1.431(5)
C5 C50 1.482(5)
C1 C20 1.384(5)
C154 C153 1.373(5)
C154 C155 1.393(5)
N1' C5' 1.390(6)
N1' C2' 1.393(5)
C205 C204 1.376(5)
C3 C2' 1.433(6)
C15 C150 1.483(5)
C151 C152 1.379(5)
C151 C150 1.388(5)
C2' C3' 1.406(6)
C19 C20 1.387(5)
C19 C18 1.438(5)
C7 C8 1.324(5)
C11 C10 1.393(5)
C100 C105 1.390(5)
C100 C101 1.399(5)
C100 C10 1.502(5)
C3' C4' 1.421(7)
C103 C104 1.390(6)
C103 C102 1.401(6)
C103 C106 1.492(6)
C150 C155 1.394(5)
C50 C55 1.387(5)
C50 C51 1.394(6)
C17 C18 1.349(5)
C52 C53 1.378(6)
C52 C51 1.402(5)
C202 C203 1.369(6)
C202 C201 1.388(6)
C53 C54 1.363(6)
C54 C55 1.388(5)
C152 C153 1.389(5)
C101 C102 1.377(5)
C204 C203 1.376(6)
C4' C5' 1.434(8)
C104 C105 1.383(5)
C156 C153 1.478(5)
